data_4329914
loop_
_publ_author_name
'Eleanor Magdzinski'
'Pierangelo Gobbo'
'Caleb D. Martin'
'Mark S. Workentin'
'Paul J. Ragogna'

_publ_contact_author_address
;Department of Chemistry
Western University
1151 Richmond St.
London Ontario
Canada
N6A 3K7
;
_publ_contact_author_email pragogna@uwo.ca
_publ_contact_author_name 'Paul J. Ragogna'
_publ_contact_author_phone 519-661-2111
_publ_section_title
;
 The Syntheses and Electrochemical Studies of a Ferrocene Substituted
 Diiminopyridine Ligand and Its P, S, Se, and Te Complexes
;
_journal_name_full 'Inorganic Chemistry'
_journal_page_first 8425
_journal_page_last 8432
_journal_paper_doi 10.1021/ic300974u
_journal_volume 51
_journal_year 2012
_chemical_formula_moiety 'C27 H23 Fe2 N3 Se, 2(C F3 O3 S)'
_chemical_formula_sum 'C29 H23 F6 Fe2 N3 O6 S2 Se'
_chemical_formula_weight 878.28
_chemical_name_systematic
; 
 ? 
;
_space_group_IT_number 2
_symmetry_cell_setting triclinic
_symmetry_space_group_name_Hall '-P 1'
_symmetry_space_group_name_H-M 'P -1'
_atom_sites_solution_hydrogens geom
_atom_sites_solution_primary direct
_atom_sites_solution_secondary difmap
_audit_creation_method SHELXL-97
_cell_angle_alpha 104.007(2)
_cell_angle_beta 94.864(3)
_cell_angle_gamma 107.862(2)
_cell_formula_units_Z 2
_cell_length_a 10.7138(9)
_cell_length_b 11.5291(9)
_cell_length_c 13.6160(11)
_cell_measurement_reflns_used 9816
_cell_measurement_temperature 150(2)
_cell_measurement_theta_max 25.16
_cell_measurement_theta_min 2.28
_cell_volume 1530.0(2)
_computing_cell_refinement 'Bruker SAINT'
_computing_data_collection 'Bruker APEX2'
_computing_data_reduction 'Bruker SAINT'
_computing_molecular_graphics 'Bruker SHELXTL'
_computing_publication_material 'Bruker SHELXTL'
_computing_structure_refinement 'SHELXL-97 (Sheldrick, 1997)'
_computing_structure_solution 'SHELXS-97 (Sheldrick, 1990)'
_diffrn_ambient_temperature 150(2)
_diffrn_measured_fraction_theta_full 0.999
_diffrn_measured_fraction_theta_max 0.999
_diffrn_measurement_device_type 'Bruker APEX-II CCD'
_diffrn_measurement_method '\f and \w scans'
_diffrn_radiation_monochromator graphite
_diffrn_radiation_source 'fine-focus sealed tube'
_diffrn_radiation_type MoK\a
_diffrn_radiation_wavelength 0.71073
_diffrn_reflns_av_R_equivalents 0.0537
_diffrn_reflns_av_sigmaI/netI 0.0367
_diffrn_reflns_limit_h_max 13
_diffrn_reflns_limit_h_min -13
_diffrn_reflns_limit_k_max 14
_diffrn_reflns_limit_k_min -14
_diffrn_reflns_limit_l_max 17
_diffrn_reflns_limit_l_min -17
_diffrn_reflns_number 50474
_diffrn_reflns_theta_full 27.48
_diffrn_reflns_theta_max 27.48
_diffrn_reflns_theta_min 1.56
_exptl_absorpt_coefficient_mu 2.361
_exptl_absorpt_correction_T_max 0.7981
_exptl_absorpt_correction_T_min 0.6759
_exptl_absorpt_correction_type multi-scan
_exptl_absorpt_process_details 'SADABS (Sheldrick, 1996)'
_exptl_crystal_colour blue
_exptl_crystal_density_diffrn 1.906
_exptl_crystal_description plate
_exptl_crystal_F_000 876
_exptl_crystal_size_max 0.18
_exptl_crystal_size_mid 0.15
_exptl_crystal_size_min 0.10
_refine_diff_density_max 0.689
_refine_diff_density_min -0.435
_refine_diff_density_rms 0.088
_refine_ls_extinction_method none
_refine_ls_goodness_of_fit_ref 1.029
_refine_ls_hydrogen_treatment constr
_refine_ls_matrix_type full
_refine_ls_number_parameters 438
_refine_ls_number_reflns 7000
_refine_ls_number_restraints 0
_refine_ls_restrained_S_all 1.029
_refine_ls_R_factor_all 0.0453
_refine_ls_R_factor_gt 0.0325
_refine_ls_shift/su_max 0.001
_refine_ls_shift/su_mean 0.000
_refine_ls_structure_factor_coef Fsqd
_refine_ls_weighting_details 'calc w=1/[\s^2^(Fo^2^)+(0.0356P)^2^+1.3007P] where P=(Fo^2^+2Fc^2^)/3'
_refine_ls_weighting_scheme calc
_refine_ls_wR_factor_gt 0.0739
_refine_ls_wR_factor_ref 0.0792
_reflns_number_gt 5798
_reflns_number_total 7000
_reflns_threshold_expression >2sigma(I)
_cod_data_source_file ic300974u_si_001_3.cif
_cod_data_source_block 1FcSe
_cod_original_sg_symbol_Hall -P1
_cod_database_code 4329914

loop_
_symmetry_equiv_pos_as_xyz
'x, y, z'
'-x, -y, -z'

loop_
_atom_site_label
_atom_site_type_symbol
_atom_site_fract_x
_atom_site_fract_y
_atom_site_fract_z
_atom_site_U_iso_or_equiv
_atom_site_adp_type
_atom_site_occupancy
_atom_site_symmetry_multiplicity
_atom_site_calc_flag
_atom_site_refinement_flags
_atom_site_disorder_assembly
_atom_site_disorder_group
Se1 Se -0.02321(2) 1.05730(2) 0.752790(19) 0.01589(7) Uani 1 1 d . A .
Fe1 Fe -0.24147(4) 0.68914(3) 0.51246(3) 0.01654(9) Uani 1 1 d . . .
Fe2 Fe 0.34057(4) 1.24300(4) 0.99035(3) 0.01822(9) Uani 1 1 d . . .
S1 S 0.26714(7) 0.89384(6) 0.58533(5) 0.02052(14) Uani 1 1 d . . .
S2 S 0.17240(7) 0.70635(6) 0.96650(5) 0.01876(14) Uani 1 1 d . . .
F1 F 0.3077(2) 0.69902(18) 0.63259(15) 0.0409(5) Uani 1 1 d . . .
F2 F 0.1414(2) 0.64859(18) 0.51363(19) 0.0581(6) Uani 1 1 d . . .
F3 F 0.3426(2) 0.71024(18) 0.48272(14) 0.0423(5) Uani 1 1 d . . .
F4 F 0.11142(18) 0.67867(17) 0.77022(12) 0.0341(4) Uani 1 1 d . . .
F5 F 0.10557(17) 0.85368(16) 0.86846(13) 0.0312(4) Uani 1 1 d . . .
F6 F 0.29470(16) 0.83204(17) 0.84532(13) 0.0328(4) Uani 1 1 d . . .
O1 O 0.2278(3) 0.9090(2) 0.48678(17) 0.0415(6) Uani 1 1 d . . .
O2 O 0.4027(2) 0.9635(2) 0.6338(2) 0.0424(6) Uani 1 1 d . . .
O3 O 0.16992(19) 0.89407(18) 0.65164(14) 0.0240(4) Uani 1 1 d . . .
O4 O 0.2409(2) 0.61647(18) 0.93808(16) 0.0272(4) Uani 1 1 d . . .
O5 O 0.2434(2) 0.81635(18) 1.05185(14) 0.0273(4) Uani 1 1 d . . .
O6 O 0.03234(19) 0.64960(19) 0.96741(16) 0.0279(5) Uani 1 1 d . . .
N3 N -0.2133(2) 0.92838(19) 0.68677(15) 0.0153(4) Uani 1 1 d . . .
N2 N -0.1227(2) 1.16578(19) 0.75591(15) 0.0143(4) Uani 1 1 d . A .
N1 N 0.1222(2) 1.2316(2) 0.82291(16) 0.0172(4) Uani 1 1 d . . .
C100 C 0.2638(3) 0.7297(3) 0.5515(2) 0.0271(6) Uani 1 1 d . . .
C8 C -0.2373(3) 0.7961(2) 0.65626(19) 0.0155(5) Uani 1 1 d . . .
C9 C -0.3638(3) 0.6971(2) 0.6191(2) 0.0189(5) Uani 1 1 d . . .
H9A H -0.4526 0.7083 0.6099 0.023 Uiso 1 1 calc R . .
C10 C -0.3394(3) 0.5801(3) 0.6000(2) 0.0211(6) Uani 1 1 d . . .
H10A H -0.4083 0.4935 0.5731 0.025 Uiso 1 1 calc R . .
C11 C -0.1992(3) 0.6072(3) 0.6233(2) 0.0210(6) Uani 1 1 d . . .
H11A H -0.1534 0.5427 0.6153 0.025 Uiso 1 1 calc R . .
C12 C -0.1354(3) 0.7406(2) 0.65721(19) 0.0181(5) Uani 1 1 d . . .
H12A H -0.0375 0.7870 0.6790 0.022 Uiso 1 1 calc R . .
C16 C -0.1755(3) 0.6102(3) 0.3840(2) 0.0321(7) Uani 1 1 d . . .
H16A H -0.1353 0.5416 0.3769 0.038 Uiso 1 1 calc R . .
C15 C -0.3112(3) 0.5917(3) 0.3605(2) 0.0369(8) Uani 1 1 d . . .
H15A H -0.3845 0.5079 0.3332 0.044 Uiso 1 1 calc R . .
C14 C -0.3266(4) 0.7124(4) 0.3814(2) 0.0410(9) Uani 1 1 d . . .
H14A H -0.4123 0.7291 0.3713 0.049 Uiso 1 1 calc R . .
C13 C -0.1989(4) 0.8052(3) 0.4190(2) 0.0342(8) Uani 1 1 d . . .
H13A H -0.1784 0.8993 0.4401 0.041 Uiso 1 1 calc R . .
C17 C -0.1052(3) 0.7421(3) 0.4207(2) 0.0275(6) Uani 1 1 d . . .
H17A H -0.0067 0.7833 0.4432 0.033 Uiso 1 1 calc R . .
C7 C -0.3033(3) 0.9800(2) 0.68228(19) 0.0172(5) Uani 1 1 d . . .
H7A H -0.3946 0.9320 0.6563 0.021 Uiso 1 1 calc R . .
C6 C -0.2552(3) 1.1157(2) 0.71960(19) 0.0161(5) Uani 1 1 d . . .
C2 C -0.0587(3) 1.2933(2) 0.79545(19) 0.0179(5) Uani 1 1 d . . .
C3 C -0.1306(3) 1.3752(2) 0.7963(2) 0.0217(6) Uani 1 1 d . A .
H3A H -0.0876 1.4644 0.8235 0.026 Uiso 1 1 calc R . .
C4 C -0.2655(3) 1.3257(3) 0.7572(2) 0.0205(6) Uani 1 1 d . . .
H4A H -0.3148 1.3814 0.7563 0.025 Uiso 1 1 calc R A .
C5 C -0.3292(3) 1.1955(3) 0.7193(2) 0.0198(5) Uani 1 1 d . A .
H5A H -0.4221 1.1615 0.6935 0.024 Uiso 1 1 calc R . .
C1 C 0.0797(3) 1.3265(2) 0.83273(19) 0.0194(5) Uani 1 1 d . A .
H1A H 0.1364 1.4120 0.8626 0.023 Uiso 1 1 calc R . .
C18 C 0.2552(3) 1.2419(2) 0.85129(19) 0.0177(5) Uani 1 1 d . A .
C20 C 0.4800(3) 1.3216(3) 0.9088(2) 0.0234(6) Uani 1 1 d . A .
H20A H 0.5726 1.3812 0.9389 0.028 Uiso 1 1 calc R . .
C21 C 0.4405(3) 1.1866(3) 0.8756(2) 0.0230(6) Uani 1 1 d . A .
H21A H 0.5007 1.1358 0.8784 0.028 Uiso 1 1 calc R . .
C22 C 0.3012(3) 1.1363(3) 0.8404(2) 0.0205(6) Uani 1 1 d . A .
H22A H 0.2458 1.0444 0.8125 0.025 Uiso 1 1 calc R . .
C19 C 0.3654(3) 1.3577(2) 0.8950(2) 0.0202(6) Uani 1 1 d . A .
H19A H 0.3626 1.4461 0.9111 0.024 Uiso 1 1 calc R . .
C200 C 0.1723(3) 0.7719(3) 0.8573(2) 0.0217(6) Uani 1 1 d . . .
C24 C 0.2197(5) 1.2543(7) 1.0983(4) 0.0248(12) Uiso 0.645(9) 1 d P A 1
H24A H 0.1335 1.2706 1.0902 0.030 Uiso 0.645(9) 1 calc PR A 1
C25 C 0.3490(6) 1.3483(5) 1.1364(4) 0.0241(14) Uiso 0.645(9) 1 d P A 1
H25A H 0.3693 1.4423 1.1596 0.029 Uiso 0.645(9) 1 calc PR A 1
C26 C 0.4443(5) 1.2842(6) 1.1361(4) 0.0216(12) Uiso 0.645(9) 1 d P A 1
H26A H 0.5428 1.3250 1.1586 0.026 Uiso 0.645(9) 1 calc PR A 1
C27 C 0.3729(6) 1.1522(5) 1.0989(4) 0.0238(12) Uiso 0.645(9) 1 d P A 1
H27A H 0.4132 1.0835 1.0890 0.029 Uiso 0.645(9) 1 calc PR A 1
C23 C 0.2361(6) 1.1334(5) 1.0748(3) 0.0227(12) Uiso 0.645(9) 1 d P A 1
H23A H 0.1633 1.0494 1.0462 0.027 Uiso 0.645(9) 1 calc PR A 1
C24A C 0.2508(9) 1.3093(10) 1.1111(6) 0.020(2) Uiso 0.355(9) 1 d P A 2
H24B H 0.1972 1.3667 1.1113 0.023 Uiso 0.355(9) 1 calc PR A 2
C25A C 0.3879(10) 1.3486(9) 1.1427(7) 0.017(2) Uiso 0.355(9) 1 d P A 2
H25B H 0.4500 1.4381 1.1717 0.020 Uiso 0.355(9) 1 calc PR A 2
C26A C 0.4220(10) 1.2360(12) 1.1282(7) 0.026(2) Uiso 0.355(9) 1 d P A 2
H26B H 0.5133 1.2330 1.1457 0.031 Uiso 0.355(9) 1 calc PR A 2
C27A C 0.3065(13) 1.1304(9) 1.0866(7) 0.026(2) Uiso 0.355(9) 1 d P A 2
H27B H 0.2997 1.0391 1.0700 0.031 Uiso 0.355(9) 1 calc PR A 2
C23A C 0.2011(9) 1.1773(10) 1.0766(6) 0.023(2) Uiso 0.355(9) 1 d P A 2
H23B H 0.1056 1.1243 1.0491 0.028 Uiso 0.355(9) 1 calc PR A 2

loop_
_atom_site_aniso_label
_atom_site_aniso_U_11
_atom_site_aniso_U_22
_atom_site_aniso_U_33
_atom_site_aniso_U_23
_atom_site_aniso_U_13
_atom_site_aniso_U_12
Se1 0.01758(13) 0.01283(13) 0.01641(13) 0.00360(10) 0.00243(10) 0.00450(10)
Fe1 0.02009(19) 0.01591(19) 0.01390(18) 0.00377(14) 0.00300(14) 0.00680(15)
Fe2 0.02035(19) 0.01919(19) 0.01374(18) 0.00358(15) 0.00415(14) 0.00527(16)
S1 0.0241(3) 0.0170(3) 0.0215(3) 0.0045(3) 0.0073(3) 0.0083(3)
S2 0.0216(3) 0.0165(3) 0.0180(3) 0.0062(3) 0.0019(3) 0.0054(3)
F1 0.0569(13) 0.0420(11) 0.0428(11) 0.0238(9) 0.0182(10) 0.0317(10)
F2 0.0434(12) 0.0212(10) 0.0891(18) -0.0103(10) -0.0134(12) 0.0089(9)
F3 0.0687(14) 0.0453(11) 0.0320(10) 0.0120(9) 0.0216(10) 0.0415(11)
F4 0.0398(10) 0.0388(10) 0.0187(8) 0.0052(8) -0.0005(7) 0.0099(9)
F5 0.0344(10) 0.0305(9) 0.0377(10) 0.0178(8) 0.0056(8) 0.0173(8)
F6 0.0263(9) 0.0399(10) 0.0352(10) 0.0210(8) 0.0103(8) 0.0063(8)
O1 0.0717(17) 0.0457(14) 0.0275(12) 0.0187(11) 0.0208(11) 0.0387(13)
O2 0.0214(11) 0.0272(12) 0.0674(17) 0.0003(11) 0.0102(11) 0.0021(9)
O3 0.0236(10) 0.0238(10) 0.0238(10) 0.0036(8) 0.0068(8) 0.0085(8)
O4 0.0283(11) 0.0192(10) 0.0340(12) 0.0066(9) -0.0004(9) 0.0103(9)
O5 0.0380(12) 0.0218(10) 0.0182(10) 0.0029(8) 0.0023(8) 0.0073(9)
O6 0.0232(10) 0.0294(11) 0.0305(11) 0.0123(9) 0.0064(9) 0.0045(9)
N3 0.0184(11) 0.0136(10) 0.0129(10) 0.0035(8) 0.0034(8) 0.0038(9)
N2 0.0183(11) 0.0132(10) 0.0114(10) 0.0029(8) 0.0046(8) 0.0051(9)
N1 0.0201(11) 0.0157(11) 0.0139(10) 0.0036(9) 0.0039(9) 0.0037(9)
C100 0.0285(15) 0.0223(14) 0.0303(16) 0.0031(12) 0.0034(12) 0.0120(13)
C8 0.0196(13) 0.0125(12) 0.0133(12) 0.0032(10) 0.0024(10) 0.0043(10)
C9 0.0191(13) 0.0162(13) 0.0195(13) 0.0029(10) 0.0052(10) 0.0043(11)
C10 0.0254(14) 0.0178(13) 0.0189(13) 0.0051(11) 0.0068(11) 0.0049(11)
C11 0.0271(14) 0.0183(13) 0.0192(13) 0.0068(11) 0.0040(11) 0.0087(11)
C12 0.0207(13) 0.0186(13) 0.0134(12) 0.0036(10) 0.0009(10) 0.0057(11)
C16 0.053(2) 0.0286(16) 0.0220(15) 0.0083(13) 0.0186(14) 0.0196(15)
C15 0.045(2) 0.0378(19) 0.0132(14) -0.0016(13) -0.0005(13) 0.0021(16)
C14 0.043(2) 0.074(3) 0.0203(15) 0.0201(17) 0.0031(14) 0.0353(19)
C13 0.063(2) 0.0271(16) 0.0225(15) 0.0134(13) 0.0153(15) 0.0229(16)
C17 0.0327(16) 0.0300(16) 0.0224(15) 0.0116(12) 0.0114(12) 0.0091(13)
C7 0.0179(13) 0.0184(13) 0.0139(12) 0.0036(10) 0.0024(10) 0.0049(11)
C6 0.0200(13) 0.0155(12) 0.0132(12) 0.0039(10) 0.0046(10) 0.0060(10)
C2 0.0251(14) 0.0131(12) 0.0128(12) 0.0024(10) 0.0045(10) 0.0033(11)
C3 0.0307(15) 0.0137(12) 0.0195(13) 0.0032(10) 0.0044(11) 0.0073(11)
C4 0.0281(15) 0.0204(13) 0.0170(13) 0.0050(11) 0.0074(11) 0.0129(12)
C5 0.0222(13) 0.0243(14) 0.0156(12) 0.0059(11) 0.0041(10) 0.0112(11)
C1 0.0249(14) 0.0162(13) 0.0136(12) 0.0028(10) 0.0020(10) 0.0037(11)
C18 0.0209(13) 0.0192(13) 0.0135(12) 0.0053(10) 0.0051(10) 0.0063(11)
C20 0.0181(13) 0.0280(15) 0.0193(13) 0.0059(11) 0.0065(11) 0.0008(12)
C21 0.0239(14) 0.0280(15) 0.0180(13) 0.0041(11) 0.0065(11) 0.0113(12)
C22 0.0261(14) 0.0193(13) 0.0148(12) 0.0029(10) 0.0052(11) 0.0070(11)
C19 0.0225(14) 0.0165(13) 0.0184(13) 0.0044(10) 0.0039(11) 0.0023(11)
C200 0.0219(14) 0.0237(14) 0.0191(13) 0.0074(11) 0.0022(11) 0.0063(12)

loop_
_atom_type_symbol
_atom_type_description
_atom_type_scat_dispersion_real
_atom_type_scat_dispersion_imag
_atom_type_scat_source
C C 0.0033 0.0016 'International Tables Vol C Tables 4.2.6.8 and 6.1.1.4'
H H 0.0000 0.0000 'International Tables Vol C Tables 4.2.6.8 and 6.1.1.4'
N N 0.0061 0.0033 'International Tables Vol C Tables 4.2.6.8 and 6.1.1.4'
O O 0.0106 0.0060 'International Tables Vol C Tables 4.2.6.8 and 6.1.1.4'
F F 0.0171 0.0103 'International Tables Vol C Tables 4.2.6.8 and 6.1.1.4'
S S 0.1246 0.1234 'International Tables Vol C Tables 4.2.6.8 and 6.1.1.4'
Fe Fe 0.3463 0.8444 'International Tables Vol C Tables 4.2.6.8 and 6.1.1.4'
Se Se -0.0929 2.2259 'International Tables Vol C Tables 4.2.6.8 and 6.1.1.4'

loop_
_geom_angle_atom_site_label_1
_geom_angle_atom_site_label_2
_geom_angle_atom_site_label_3
_geom_angle
N2 Se1 N1 79.22(9)
N2 Se1 N3 78.43(9)
N1 Se1 N3 157.61(8)
C8 Fe1 C13 108.77(11)
C8 Fe1 C9 41.15(10)
C13 Fe1 C9 125.79(12)
C8 Fe1 C12 40.94(10)
C13 Fe1 C12 121.14(12)
C9 Fe1 C12 69.49(11)
C8 Fe1 C14 123.48(12)
C13 Fe1 C14 40.43(14)
C9 Fe1 C14 109.25(12)
C12 Fe1 C14 157.73(14)
C8 Fe1 C15 158.92(13)
C13 Fe1 C15 67.86(13)
C9 Fe1 C15 122.64(12)
C12 Fe1 C15 159.11(13)
C14 Fe1 C15 40.40(14)
C8 Fe1 C17 124.19(11)
C13 Fe1 C17 40.36(12)
C9 Fe1 C17 161.80(11)
C12 Fe1 C17 106.04(12)
C14 Fe1 C17 67.85(13)
C15 Fe1 C17 67.68(13)
C8 Fe1 C11 67.93(10)
C13 Fe1 C11 155.79(13)
C9 Fe1 C11 68.59(11)
C12 Fe1 C11 40.43(10)
C14 Fe1 C11 161.36(14)
C15 Fe1 C11 123.96(13)
C17 Fe1 C11 120.13(12)
C8 Fe1 C16 159.99(12)
C13 Fe1 C16 67.62(12)
C9 Fe1 C16 156.93(12)
C12 Fe1 C16 122.58(12)
C14 Fe1 C16 67.49(13)
C15 Fe1 C16 39.91(13)
C17 Fe1 C16 40.28(12)
C11 Fe1 C16 106.80(12)
C8 Fe1 C10 68.13(10)
C13 Fe1 C10 162.51(13)
C9 Fe1 C10 40.54(10)
C12 Fe1 C10 68.63(11)
C14 Fe1 C10 125.74(13)
C15 Fe1 C10 108.44(12)
C17 Fe1 C10 155.80(12)
C11 Fe1 C10 40.65(11)
C16 Fe1 C10 121.33(11)
C18 Fe2 C26A 177.6(4)
C18 Fe2 C27A 137.5(3)
C26A Fe2 C27A 40.2(4)
C18 Fe2 C25 132.40(19)
C26A Fe2 C25 49.1(3)
C27A Fe2 C25 69.5(3)
C18 Fe2 C19 41.29(10)
C26A Fe2 C19 141.1(4)
C27A Fe2 C19 176.9(4)
C25 Fe2 C19 109.28(18)
C18 Fe2 C22 41.08(10)
C26A Fe2 C22 137.1(3)
C27A Fe2 C22 111.1(3)
C25 Fe2 C22 170.8(2)
C19 Fe2 C22 69.71(11)
C18 Fe2 C24 112.65(16)
C26A Fe2 C24 67.1(3)
C27A Fe2 C24 55.9(3)
C25 Fe2 C24 41.0(2)
C19 Fe2 C24 121.28(18)
C22 Fe2 C24 131.2(2)
C18 Fe2 C23A 111.9(3)
C26A Fe2 C23A 66.8(4)
C27A Fe2 C23A 40.1(4)
C25 Fe2 C23A 59.7(3)
C19 Fe2 C23A 136.8(3)
C22 Fe2 C23A 114.4(3)
C24 Fe2 C23A 23.0(2)
C18 Fe2 C20 68.17(11)
C26A Fe2 C20 113.3(3)
C27A Fe2 C20 142.4(4)
C25 Fe2 C20 117.02(19)
C19 Fe2 C20 40.64(11)
C22 Fe2 C20 68.54(11)
C24 Fe2 C20 152.9(2)
C23A Fe2 C20 175.9(3)
C18 Fe2 C23 121.25(17)
C26A Fe2 C23 56.8(3)
C27A Fe2 C23 21.7(3)
C25 Fe2 C23 68.3(2)
C19 Fe2 C23 155.4(2)
C22 Fe2 C23 108.59(15)
C24 Fe2 C23 40.6(2)
C23A Fe2 C23 20.0(2)
C20 Fe2 C23 163.3(2)
C18 Fe2 C21 68.06(11)
C26A Fe2 C21 111.6(3)
C27A Fe2 C21 113.9(3)
C25 Fe2 C21 148.4(2)
C19 Fe2 C21 68.75(11)
C22 Fe2 C21 40.42(11)
C24 Fe2 C21 166.6(2)
C23A Fe2 C21 143.5(3)
C20 Fe2 C21 40.54(11)
C23 Fe2 C21 126.78(19)
C18 Fe2 C26 168.09(19)
C26A Fe2 C26 14.4(3)
C27A Fe2 C26 53.7(3)
C25 Fe2 C26 40.9(2)
C19 Fe2 C26 127.29(19)
C22 Fe2 C26 147.06(17)
C24 Fe2 C26 68.7(2)
C23A Fe2 C26 74.2(3)
C20 Fe2 C26 104.98(17)
C23 Fe2 C26 68.0(2)
C21 Fe2 C26 113.60(16)
O2 S1 O3 115.58(13)
O2 S1 O1 116.17(16)
O3 S1 O1 113.97(13)
O2 S1 C100 102.65(14)
O3 S1 C100 103.51(13)
O1 S1 C100 102.23(14)
O4 S2 O5 115.18(12)
O4 S2 O6 114.55(12)
O5 S2 O6 115.39(12)
O4 S2 C200 102.95(13)
O5 S2 C200 103.31(12)
O6 S2 C200 102.94(12)
C7 N3 C8 124.8(2)
C7 N3 Se1 114.02(17)
C8 N3 Se1 121.05(16)
C6 N2 C2 122.2(2)
C6 N2 Se1 119.35(17)
C2 N2 Se1 118.46(18)
C1 N1 C18 124.9(2)
C1 N1 Se1 113.78(18)
C18 N1 Se1 121.29(17)
F2 C100 F1 106.9(3)
F2 C100 F3 108.7(2)
F1 C100 F3 106.1(2)
F2 C100 S1 111.6(2)
F1 C100 S1 111.8(2)
F3 C100 S1 111.4(2)
N3 C8 C12 124.1(2)
N3 C8 C9 126.9(2)
C12 C8 C9 109.0(2)
N3 C8 Fe1 126.15(17)
C12 C8 Fe1 69.80(14)
C9 C8 Fe1 69.68(14)
C10 C9 C8 106.9(2)
C10 C9 Fe1 70.30(15)
C8 C9 Fe1 69.17(14)
C10 C9 H9A 126.5
C8 C9 H9A 126.5
Fe1 C9 H9A 126.5
C9 C10 C11 108.2(2)
C9 C10 Fe1 69.15(15)
C11 C10 Fe1 69.51(15)
C9 C10 H10A 125.9
C11 C10 H10A 125.9
Fe1 C10 H10A 125.9
C12 C11 C10 108.8(2)
C12 C11 Fe1 69.39(15)
C10 C11 Fe1 69.84(15)
C12 C11 H11A 125.6
C10 C11 H11A 125.6
Fe1 C11 H11A 125.6
C11 C12 C8 107.0(2)
C11 C12 Fe1 70.18(15)
C8 C12 Fe1 69.26(14)
C11 C12 H12A 126.5
C8 C12 H12A 126.5
Fe1 C12 H12A 126.5
C15 C16 C17 108.4(3)
C15 C16 Fe1 69.84(17)
C17 C16 Fe1 69.66(16)
C15 C16 H16A 125.8
C17 C16 H16A 125.8
Fe1 C16 H16A 125.8
C16 C15 C14 108.1(3)
C16 C15 Fe1 70.25(17)
C14 C15 Fe1 69.75(17)
C16 C15 H15A 126.0
C14 C15 H15A 126.0
Fe1 C15 H15A 126.0
C13 C14 C15 107.7(3)
C13 C14 Fe1 69.53(17)
C15 C14 Fe1 69.85(18)
C13 C14 H14A 126.2
C15 C14 H14A 126.2
Fe1 C14 H14A 126.2
C17 C13 C14 108.1(3)
C17 C13 Fe1 70.13(16)
C14 C13 Fe1 70.04(18)
C17 C13 H13A 125.9
C14 C13 H13A 125.9
Fe1 C13 H13A 125.9
C13 C17 C16 107.6(3)
C13 C17 Fe1 69.52(17)
C16 C17 Fe1 70.06(16)
C13 C17 H17A 126.2
C16 C17 H17A 126.2
Fe1 C17 H17A 126.2
N3 C7 C6 114.6(2)
N3 C7 H7A 122.7
C6 C7 H7A 122.7
N2 C6 C5 119.8(2)
N2 C6 C7 113.5(2)
C5 C6 C7 126.7(2)
N2 C2 C3 119.1(2)
N2 C2 C1 113.5(2)
C3 C2 C1 127.3(2)
C4 C3 C2 119.4(2)
C4 C3 H3A 120.3
C2 C3 H3A 120.3
C3 C4 C5 120.5(3)
C3 C4 H4A 119.7
C5 C4 H4A 119.7
C4 C5 C6 118.9(3)
C4 C5 H5A 120.5
C6 C5 H5A 120.5
N1 C1 C2 115.0(2)
N1 C1 H1A 122.5
C2 C1 H1A 122.5
N1 C18 C22 124.4(2)
N1 C18 C19 126.2(2)
C22 C18 C19 109.3(2)
N1 C18 Fe2 126.24(17)
C22 C18 Fe2 70.10(15)
C19 C18 Fe2 69.98(15)
C19 C20 C21 108.8(2)
C19 C20 Fe2 69.27(15)
C21 C20 Fe2 69.78(15)
C19 C20 H20A 125.6
C21 C20 H20A 125.6
Fe2 C20 H20A 125.6
C22 C21 C20 108.7(2)
C22 C21 Fe2 69.34(15)
C20 C21 Fe2 69.69(15)
C22 C21 H21A 125.6
C20 C21 H21A 125.6
Fe2 C21 H21A 125.6
C21 C22 C18 106.9(2)
C21 C22 Fe2 70.24(15)
C18 C22 Fe2 68.82(14)
C21 C22 H22A 126.6
C18 C22 H22A 126.6
Fe2 C22 H22A 126.6
C20 C19 C18 106.3(2)
C20 C19 Fe2 70.09(16)
C18 C19 Fe2 68.73(14)
C20 C19 H19A 126.8
C18 C19 H19A 126.8
Fe2 C19 H19A 126.8
F6 C200 F5 108.1(2)
F6 C200 F4 108.1(2)
F5 C200 F4 107.1(2)
F6 C200 S2 111.97(19)
F5 C200 S2 111.08(18)
F4 C200 S2 110.27(18)
C23 C24 C25 107.4(4)
C23 C24 Fe2 70.1(3)
C25 C24 Fe2 69.3(3)
C23 C24 H24A 126.3
C25 C24 H24A 126.3
Fe2 C24 H24A 126.3
C24 C25 C26 108.1(5)
C24 C25 Fe2 69.7(3)
C26 C25 Fe2 70.3(3)
C24 C25 H25A 126.0
C26 C25 H25A 126.0
Fe2 C25 H25A 126.0
C27 C26 C25 107.3(4)
C27 C26 Fe2 70.3(3)
C25 C26 Fe2 68.9(3)
C27 C26 H26A 126.4
C25 C26 H26A 126.4
Fe2 C26 H26A 126.4
C23 C27 C26 109.0(4)
C23 C27 Fe2 69.4(3)
C26 C27 Fe2 69.6(3)
C23 C27 H27A 125.5
C26 C27 H27A 125.5
Fe2 C27 H27A 125.5
C27 C23 C24 108.3(4)
C27 C23 Fe2 70.5(3)
C24 C23 Fe2 69.4(3)
C27 C23 H23A 125.9
C24 C23 H23A 125.9
Fe2 C23 H23A 125.9
C23A C24A C25A 108.9(7)
C23A C24A Fe2 69.4(5)
C25A C24A Fe2 69.8(5)
C23A C24A H24B 125.6
C25A C24A H24B 125.6
Fe2 C24A H24B 125.6
C24A C25A C26A 106.5(8)
C24A C25A Fe2 70.9(5)
C26A C25A Fe2 68.4(5)
C24A C25A H25B 126.7
C26A C25A H25B 126.7
Fe2 C25A H25B 126.7
C27A C26A C25A 108.8(9)
C27A C26A Fe2 70.0(5)
C25A C26A Fe2 70.9(5)
C27A C26A H26B 125.6
C25A C26A H26B 125.6
Fe2 C26A H26B 125.6
C26A C27A C23A 106.8(8)
C26A C27A Fe2 69.7(5)
C23A C27A Fe2 70.6(5)
C26A C27A H27B 126.6
C23A C27A H27B 126.6
Fe2 C27A H27B 126.6
C24A C23A C27A 109.0(8)
C24A C23A Fe2 71.3(5)
C27A C23A Fe2 69.3(5)
C24A C23A H23B 125.5
C27A C23A H23B 125.5
Fe2 C23A H23B 125.5

loop_
_geom_bond_atom_site_label_1
_geom_bond_atom_site_label_2
_geom_bond_distance
Se1 N2 1.872(2)
Se1 N1 2.068(2)
Se1 N3 2.086(2)
Fe1 C8 2.035(2)
Fe1 C13 2.041(3)
Fe1 C9 2.041(3)
Fe1 C12 2.042(3)
Fe1 C14 2.048(3)
Fe1 C15 2.049(3)
Fe1 C17 2.049(3)
Fe1 C11 2.052(3)
Fe1 C16 2.054(3)
Fe1 C10 2.057(3)
Fe2 C18 2.027(3)
Fe2 C26A 2.032(9)
Fe2 C27A 2.036(9)
Fe2 C25 2.042(5)
Fe2 C19 2.044(3)
Fe2 C22 2.044(3)
Fe2 C24 2.047(5)
Fe2 C23A 2.054(8)
Fe2 C20 2.055(3)
Fe2 C23 2.055(5)
Fe2 C21 2.056(3)
Fe2 C26 2.061(5)
S1 O2 1.434(2)
S1 O3 1.4353(19)
S1 O1 1.439(2)
S1 C100 1.824(3)
S2 O4 1.443(2)
S2 O5 1.443(2)
S2 O6 1.444(2)
S2 C200 1.824(3)
F1 C100 1.330(4)
F2 C100 1.327(3)
F3 C100 1.338(3)
F4 C200 1.345(3)
F5 C200 1.336(3)
F6 C200 1.327(3)
N3 C7 1.284(3)
N3 C8 1.414(3)
N2 C6 1.353(3)
N2 C2 1.363(3)
N1 C1 1.291(3)
N1 C18 1.405(3)
C8 C12 1.426(4)
C8 C9 1.432(3)
C9 C10 1.420(4)
C9 H9A 1.0000
C10 C11 1.427(4)
C10 H10A 1.0000
C11 C12 1.415(4)
C11 H11A 1.0000
C12 H12A 1.0000
C16 C15 1.400(5)
C16 C17 1.413(4)
C16 H16A 1.0000
C15 C14 1.415(5)
C15 H15A 1.0000
C14 C13 1.413(5)
C14 H14A 1.0000
C13 C17 1.411(4)
C13 H13A 1.0000
C17 H17A 1.0000
C7 C6 1.431(3)
C7 H7A 0.9500
C6 C5 1.387(4)
C2 C3 1.389(4)
C2 C1 1.426(4)
C3 C4 1.383(4)
C3 H3A 0.9500
C4 C5 1.387(4)
C4 H4A 0.9500
C5 H5A 0.9500
C1 H1A 0.9500
C18 C22 1.428(4)
C18 C19 1.435(4)
C20 C19 1.423(4)
C20 C21 1.424(4)
C20 H20A 1.0000
C21 C22 1.416(4)
C21 H21A 1.0000
C22 H22A 1.0000
C19 H19A 1.0000
C24 C23 1.421(7)
C24 C25 1.431(8)
C24 H24A 1.0000
C25 C26 1.432(7)
C25 H25A 1.0000
C26 C27 1.416(7)
C26 H26A 1.0000
C27 C23 1.411(7)
C27 H27A 1.0000
C23 H23A 1.0000
C24A C23A 1.391(12)
C24A C25A 1.393(12)
C24A H24B 1.0000
C25A C26A 1.426(14)
C25A H25B 1.0000
C26A C27A 1.399(14)
C26A H26B 1.0000
C27A C23A 1.403(13)
C27A H27B 1.0000
C23A H23B 1.0000

loop_
_geom_torsion_atom_site_label_1
_geom_torsion_atom_site_label_2
_geom_torsion_atom_site_label_3
_geom_torsion_atom_site_label_4
_geom_torsion
N2 Se1 N3 C7 -1.74(17)
N1 Se1 N3 C7 1.6(3)
N2 Se1 N3 C8 -178.31(19)
N1 Se1 N3 C8 -175.00(19)
N1 Se1 N2 C6 -177.95(19)
N3 Se1 N2 C6 0.77(18)
N1 Se1 N2 C2 1.74(18)
N3 Se1 N2 C2 -179.54(19)
N2 Se1 N1 C1 -1.56(18)
N3 Se1 N1 C1 -4.9(3)
N2 Se1 N1 C18 -178.55(19)
N3 Se1 N1 C18 178.14(19)
O2 S1 C100 F2 174.1(2)
O3 S1 C100 F2 53.5(2)
O1 S1 C100 F2 -65.1(3)
O2 S1 C100 F1 54.4(2)
O3 S1 C100 F1 -66.2(2)
O1 S1 C100 F1 175.2(2)
O2 S1 C100 F3 -64.2(2)
O3 S1 C100 F3 175.2(2)
O1 S1 C100 F3 56.6(2)
C7 N3 C8 C12 176.9(2)
Se1 N3 C8 C12 -6.9(3)
C7 N3 C8 C9 -2.4(4)
Se1 N3 C8 C9 173.76(19)
C7 N3 C8 Fe1 88.2(3)
Se1 N3 C8 Fe1 -95.6(2)
C13 Fe1 C8 N3 1.9(3)
C9 Fe1 C8 N3 -121.4(3)
C12 Fe1 C8 N3 118.1(3)
C14 Fe1 C8 N3 -40.4(3)
C15 Fe1 C8 N3 -75.1(4)
C17 Fe1 C8 N3 44.0(3)
C11 Fe1 C8 N3 156.3(2)
C16 Fe1 C8 N3 77.9(4)
C10 Fe1 C8 N3 -159.7(2)
C13 Fe1 C8 C12 -116.21(17)
C9 Fe1 C8 C12 120.4(2)
C14 Fe1 C8 C12 -158.55(18)
C15 Fe1 C8 C12 166.8(3)
C17 Fe1 C8 C12 -74.12(18)
C11 Fe1 C8 C12 38.17(15)
C16 Fe1 C8 C12 -40.2(4)
C10 Fe1 C8 C12 82.16(16)
C13 Fe1 C8 C9 123.35(17)
C12 Fe1 C8 C9 -120.4(2)
C14 Fe1 C8 C9 81.0(2)
C15 Fe1 C8 C9 46.3(4)
C17 Fe1 C8 C9 165.44(16)
C11 Fe1 C8 C9 -82.27(16)
C16 Fe1 C8 C9 -160.6(3)
C10 Fe1 C8 C9 -38.27(15)
N3 C8 C9 C10 -178.9(2)
C12 C8 C9 C10 1.6(3)
Fe1 C8 C9 C10 60.48(17)
N3 C8 C9 Fe1 120.6(3)
C12 C8 C9 Fe1 -58.86(17)
C8 Fe1 C9 C10 -117.8(2)
C13 Fe1 C9 C10 165.00(18)
C12 Fe1 C9 C10 -80.73(17)
C14 Fe1 C9 C10 122.93(19)
C15 Fe1 C9 C10 80.2(2)
C17 Fe1 C9 C10 -159.6(3)
C11 Fe1 C9 C10 -37.31(16)
C16 Fe1 C9 C10 45.3(4)
C13 Fe1 C9 C8 -77.2(2)
C12 Fe1 C9 C8 37.10(15)
C14 Fe1 C9 C8 -119.24(18)
C15 Fe1 C9 C8 -162.00(17)
C17 Fe1 C9 C8 -41.7(4)
C11 Fe1 C9 C8 80.52(16)
C16 Fe1 C9 C8 163.2(3)
C10 Fe1 C9 C8 117.8(2)
C8 C9 C10 C11 -1.1(3)
Fe1 C9 C10 C11 58.69(18)
C8 C9 C10 Fe1 -59.76(17)
C8 Fe1 C10 C9 38.83(15)
C13 Fe1 C10 C9 -44.3(4)
C12 Fe1 C10 C9 83.02(17)
C14 Fe1 C10 C9 -77.5(2)
C15 Fe1 C10 C9 -119.00(18)
C17 Fe1 C10 C9 164.6(3)
C11 Fe1 C10 C9 120.0(2)
C16 Fe1 C10 C9 -160.96(17)
C8 Fe1 C10 C11 -81.14(16)
C13 Fe1 C10 C11 -164.2(4)
C9 Fe1 C10 C11 -120.0(2)
C12 Fe1 C10 C11 -36.95(15)
C14 Fe1 C10 C11 162.53(17)
C15 Fe1 C10 C11 121.03(17)
C17 Fe1 C10 C11 44.6(3)
C16 Fe1 C10 C11 79.07(19)
C9 C10 C11 C12 0.1(3)
Fe1 C10 C11 C12 58.60(18)
C9 C10 C11 Fe1 -58.47(18)
C8 Fe1 C11 C12 -38.64(15)
C13 Fe1 C11 C12 48.2(3)
C9 Fe1 C11 C12 -83.09(16)
C14 Fe1 C11 C12 -170.0(3)
C15 Fe1 C11 C12 161.16(17)
C17 Fe1 C11 C12 79.12(19)
C16 Fe1 C11 C12 120.86(17)
C10 Fe1 C11 C12 -120.3(2)
C8 Fe1 C11 C10 81.67(16)
C13 Fe1 C11 C10 168.5(3)
C9 Fe1 C11 C10 37.22(15)
C12 Fe1 C11 C10 120.3(2)
C14 Fe1 C11 C10 -49.7(4)
C15 Fe1 C11 C10 -78.5(2)
C17 Fe1 C11 C10 -160.57(16)
C16 Fe1 C11 C10 -118.83(17)
C10 C11 C12 C8 0.9(3)
Fe1 C11 C12 C8 59.74(17)
C10 C11 C12 Fe1 -58.87(18)
N3 C8 C12 C11 179.0(2)
C9 C8 C12 C11 -1.5(3)
Fe1 C8 C12 C11 -60.33(18)
N3 C8 C12 Fe1 -120.7(2)
C9 C8 C12 Fe1 58.79(17)
C8 Fe1 C12 C11 118.0(2)
C13 Fe1 C12 C11 -159.07(17)
C9 Fe1 C12 C11 80.69(17)
C14 Fe1 C12 C11 171.6(3)
C15 Fe1 C12 C11 -48.7(4)
C17 Fe1 C12 C11 -117.90(17)
C16 Fe1 C12 C11 -77.22(19)
C10 Fe1 C12 C11 37.15(15)
C13 Fe1 C12 C8 82.95(18)
C9 Fe1 C12 C8 -37.28(14)
C14 Fe1 C12 C8 53.6(4)
C15 Fe1 C12 C8 -166.7(3)
C17 Fe1 C12 C8 124.13(16)
C11 Fe1 C12 C8 -118.0(2)
C16 Fe1 C12 C8 164.80(15)
C10 Fe1 C12 C8 -80.82(16)
C8 Fe1 C16 C15 -165.3(3)
C13 Fe1 C16 C15 -81.8(2)
C9 Fe1 C16 C15 48.6(4)
C12 Fe1 C16 C15 164.61(18)
C14 Fe1 C16 C15 -37.9(2)
C17 Fe1 C16 C15 -119.7(3)
C11 Fe1 C16 C15 123.3(2)
C10 Fe1 C16 C15 81.3(2)
C8 Fe1 C16 C17 -45.6(4)
C13 Fe1 C16 C17 37.92(19)
C9 Fe1 C16 C17 168.3(3)
C12 Fe1 C16 C17 -75.7(2)
C14 Fe1 C16 C17 81.8(2)
C15 Fe1 C16 C17 119.7(3)
C11 Fe1 C16 C17 -117.04(19)
C10 Fe1 C16 C17 -158.97(18)
C17 C16 C15 C14 0.6(3)
Fe1 C16 C15 C14 59.7(2)
C17 C16 C15 Fe1 -59.2(2)
C8 Fe1 C15 C16 166.0(3)
C13 Fe1 C15 C16 81.1(2)
C9 Fe1 C15 C16 -159.58(17)
C12 Fe1 C15 C16 -38.9(4)
C14 Fe1 C15 C16 118.9(3)
C17 Fe1 C15 C16 37.38(18)
C11 Fe1 C15 C16 -74.8(2)
C10 Fe1 C15 C16 -117.11(19)
C8 Fe1 C15 C14 47.0(4)
C13 Fe1 C15 C14 -37.8(2)
C9 Fe1 C15 C14 81.5(2)
C12 Fe1 C15 C14 -157.8(3)
C17 Fe1 C15 C14 -81.6(2)
C11 Fe1 C15 C14 166.24(19)
C16 Fe1 C15 C14 -118.9(3)
C10 Fe1 C15 C14 123.9(2)
C16 C15 C14 C13 -0.6(3)
Fe1 C15 C14 C13 59.5(2)
C16 C15 C14 Fe1 -60.0(2)
C8 Fe1 C14 C13 79.5(2)
C9 Fe1 C14 C13 123.05(18)
C12 Fe1 C14 C13 40.3(4)
C15 Fe1 C14 C13 -118.9(3)
C17 Fe1 C14 C13 -37.73(18)
C11 Fe1 C14 C13 -157.0(3)
C16 Fe1 C14 C13 -81.4(2)
C10 Fe1 C14 C13 165.29(17)
C8 Fe1 C14 C15 -161.60(18)
C13 Fe1 C14 C15 118.9(3)
C9 Fe1 C14 C15 -118.1(2)
C12 Fe1 C14 C15 159.2(3)
C17 Fe1 C14 C15 81.1(2)
C11 Fe1 C14 C15 -38.1(5)
C16 Fe1 C14 C15 37.43(19)
C10 Fe1 C14 C15 -75.9(2)
C15 C14 C13 C17 0.4(3)
Fe1 C14 C13 C17 60.0(2)
C15 C14 C13 Fe1 -59.7(2)
C8 Fe1 C13 C17 121.11(18)
C9 Fe1 C13 C17 163.76(17)
C12 Fe1 C13 C17 77.7(2)
C14 Fe1 C13 C17 -118.9(3)
C15 Fe1 C13 C17 -81.1(2)
C11 Fe1 C13 C17 43.3(4)
C16 Fe1 C13 C17 -37.84(19)
C10 Fe1 C13 C17 -162.2(3)
C8 Fe1 C13 C14 -119.97(19)
C9 Fe1 C13 C14 -77.3(2)
C12 Fe1 C13 C14 -163.35(18)
C15 Fe1 C13 C14 37.8(2)
C17 Fe1 C13 C14 118.9(3)
C11 Fe1 C13 C14 162.3(3)
C16 Fe1 C13 C14 81.1(2)
C10 Fe1 C13 C14 -43.3(5)
C14 C13 C17 C16 0.0(3)
Fe1 C13 C17 C16 60.0(2)
C14 C13 C17 Fe1 -60.0(2)
C15 C16 C17 C13 -0.3(3)
Fe1 C16 C17 C13 -59.6(2)
C15 C16 C17 Fe1 59.3(2)
C8 Fe1 C17 C13 -78.5(2)
C9 Fe1 C17 C13 -46.6(5)
C12 Fe1 C17 C13 -119.52(19)
C14 Fe1 C17 C13 37.8(2)
C15 Fe1 C17 C13 81.6(2)
C11 Fe1 C17 C13 -161.02(18)
C16 Fe1 C17 C13 118.7(3)
C10 Fe1 C17 C13 167.1(3)
C8 Fe1 C17 C16 162.81(18)
C13 Fe1 C17 C16 -118.7(3)
C9 Fe1 C17 C16 -165.2(3)
C12 Fe1 C17 C16 121.83(19)
C14 Fe1 C17 C16 -80.9(2)
C15 Fe1 C17 C16 -37.0(2)
C11 Fe1 C17 C16 80.3(2)
C10 Fe1 C17 C16 48.4(4)
C8 N3 C7 C6 178.7(2)
Se1 N3 C7 C6 2.3(3)
C2 N2 C6 C5 1.9(4)
Se1 N2 C6 C5 -178.43(18)
C2 N2 C6 C7 -179.5(2)
Se1 N2 C6 C7 0.2(3)
N3 C7 C6 N2 -1.7(3)
N3 C7 C6 C5 176.8(2)
C6 N2 C2 C3 -1.7(4)
Se1 N2 C2 C3 178.66(18)
C6 N2 C2 C1 178.0(2)
Se1 N2 C2 C1 -1.7(3)
N2 C2 C3 C4 0.1(4)
C1 C2 C3 C4 -179.5(2)
C2 C3 C4 C5 1.3(4)
C3 C4 C5 C6 -1.1(4)
N2 C6 C5 C4 -0.5(4)
C7 C6 C5 C4 -178.9(2)
C18 N1 C1 C2 178.0(2)
Se1 N1 C1 C2 1.1(3)
N2 C2 C1 N1 0.3(3)
C3 C2 C1 N1 179.9(2)
C1 N1 C18 C22 179.8(2)
Se1 N1 C18 C22 -3.6(3)
C1 N1 C18 C19 -0.3(4)
Se1 N1 C18 C19 176.33(19)
C1 N1 C18 Fe2 90.3(3)
Se1 N1 C18 Fe2 -93.0(2)
C26A Fe2 C18 N1 75(6)
C27A Fe2 C18 N1 54.9(5)
C25 Fe2 C18 N1 -52.1(3)
C19 Fe2 C18 N1 -120.8(3)
C22 Fe2 C18 N1 118.7(3)
C24 Fe2 C18 N1 -8.7(3)
C23A Fe2 C18 N1 16.2(4)
C20 Fe2 C18 N1 -159.3(3)
C23 Fe2 C18 N1 36.1(3)
C21 Fe2 C18 N1 156.8(3)
C26 Fe2 C18 N1 -102.7(7)
C26A Fe2 C18 C22 -44(6)
C27A Fe2 C18 C22 -63.8(5)
C25 Fe2 C18 C22 -170.8(3)
C19 Fe2 C18 C22 120.4(2)
C24 Fe2 C18 C22 -127.4(3)
C23A Fe2 C18 C22 -102.5(4)
C20 Fe2 C18 C22 81.94(17)
C23 Fe2 C18 C22 -82.6(3)
C21 Fe2 C18 C22 38.09(16)
C26 Fe2 C18 C22 138.6(7)
C26A Fe2 C18 C19 -164(6)
C27A Fe2 C18 C19 175.8(5)
C25 Fe2 C18 C19 68.8(3)
C22 Fe2 C18 C19 -120.4(2)
C24 Fe2 C18 C19 112.2(3)
C23A Fe2 C18 C19 137.1(4)
C20 Fe2 C18 C19 -38.49(16)
C23 Fe2 C18 C19 157.0(2)
C21 Fe2 C18 C19 -82.34(17)
C26 Fe2 C18 C19 18.1(8)
C18 Fe2 C20 C19 39.10(15)
C26A Fe2 C20 C19 -143.1(4)
C27A Fe2 C20 C19 -179.5(4)
C25 Fe2 C20 C19 -88.6(2)
C22 Fe2 C20 C19 83.45(17)
C24 Fe2 C20 C19 -58.2(4)
C23A Fe2 C20 C19 -53(4)
C23 Fe2 C20 C19 166.7(5)
C21 Fe2 C20 C19 120.4(2)
C26 Fe2 C20 C19 -130.6(2)
C18 Fe2 C20 C21 -81.32(17)
C26A Fe2 C20 C21 96.5(4)
C27A Fe2 C20 C21 60.1(5)
C25 Fe2 C20 C21 151.0(2)
C19 Fe2 C20 C21 -120.4(2)
C22 Fe2 C20 C21 -36.97(16)
C24 Fe2 C20 C21 -178.7(3)
C23A Fe2 C20 C21 -174(4)
C23 Fe2 C20 C21 46.3(6)
C26 Fe2 C20 C21 109.0(2)
C19 C20 C21 C22 0.1(3)
Fe2 C20 C21 C22 58.50(19)
C19 C20 C21 Fe2 -58.42(18)
C18 Fe2 C21 C22 -38.70(16)
C26A Fe2 C21 C22 138.7(4)
C27A Fe2 C21 C22 95.0(4)
C25 Fe2 C21 C22 -175.8(3)
C19 Fe2 C21 C22 -83.26(17)
C24 Fe2 C21 C22 57.1(7)
C23A Fe2 C21 C22 58.9(5)
C20 Fe2 C21 C22 -120.3(2)
C23 Fe2 C21 C22 74.7(3)
C26 Fe2 C21 C22 154.1(2)
C18 Fe2 C21 C20 81.62(18)
C26A Fe2 C21 C20 -101.0(4)
C27A Fe2 C21 C20 -144.7(4)
C25 Fe2 C21 C20 -55.5(4)
C19 Fe2 C21 C20 37.05(16)
C22 Fe2 C21 C20 120.3(2)
C24 Fe2 C21 C20 177.4(7)
C23A Fe2 C21 C20 179.2(5)
C23 Fe2 C21 C20 -165.0(2)
C26 Fe2 C21 C20 -85.6(2)
C20 C21 C22 C18 0.6(3)
Fe2 C21 C22 C18 59.33(17)
C20 C21 C22 Fe2 -58.72(19)
N1 C18 C22 C21 178.8(2)
C19 C18 C22 C21 -1.1(3)
Fe2 C18 C22 C21 -60.24(18)
N1 C18 C22 Fe2 -120.9(2)
C19 C18 C22 Fe2 59.15(18)
C18 Fe2 C22 C21 118.0(2)
C26A Fe2 C22 C21 -64.5(5)
C27A Fe2 C22 C21 -102.5(4)
C25 Fe2 C22 C21 166.0(11)
C19 Fe2 C22 C21 80.69(17)
C24 Fe2 C22 C21 -165.0(3)
C23A Fe2 C22 C21 -146.0(4)
C20 Fe2 C22 C21 37.08(17)
C23 Fe2 C22 C21 -125.4(2)
C26 Fe2 C22 C21 -47.4(4)
C26A Fe2 C22 C18 177.5(5)
C27A Fe2 C22 C18 139.5(4)
C25 Fe2 C22 C18 48.0(11)
C19 Fe2 C22 C18 -37.34(15)
C24 Fe2 C22 C18 77.0(3)
C23A Fe2 C22 C18 95.9(4)
C20 Fe2 C22 C18 -80.96(17)
C23 Fe2 C22 C18 116.6(2)
C21 Fe2 C22 C18 -118.0(2)
C26 Fe2 C22 C18 -165.5(3)
C21 C20 C19 C18 -0.7(3)
Fe2 C20 C19 C18 -59.47(17)
C21 C20 C19 Fe2 58.73(19)
N1 C18 C19 C20 -178.8(2)
C22 C18 C19 C20 1.1(3)
Fe2 C18 C19 C20 60.36(18)
N1 C18 C19 Fe2 120.9(2)
C22 C18 C19 Fe2 -59.22(18)
C18 Fe2 C19 C20 -117.5(2)
C26A Fe2 C19 C20 61.5(5)
C27A Fe2 C19 C20 175(5)
C25 Fe2 C19 C20 109.3(2)
C22 Fe2 C19 C20 -80.32(17)
C24 Fe2 C19 C20 153.0(2)
C23A Fe2 C19 C20 175.2(4)
C23 Fe2 C19 C20 -170.9(4)
C21 Fe2 C19 C20 -36.97(16)
C26 Fe2 C19 C20 67.1(2)
C26A Fe2 C19 C18 179.0(4)
C27A Fe2 C19 C18 -68(5)
C25 Fe2 C19 C18 -133.2(2)
C22 Fe2 C19 C18 37.16(15)
C24 Fe2 C19 C18 -89.5(3)
C23A Fe2 C19 C18 -67.3(4)
C20 Fe2 C19 C18 117.5(2)
C23 Fe2 C19 C18 -53.4(4)
C21 Fe2 C19 C18 80.51(16)
C26 Fe2 C19 C18 -175.4(2)
O4 S2 C200 F6 -62.2(2)
O5 S2 C200 F6 58.0(2)
O6 S2 C200 F6 178.41(19)
O4 S2 C200 F5 176.78(18)
O5 S2 C200 F5 -63.0(2)
O6 S2 C200 F5 57.4(2)
O4 S2 C200 F4 58.2(2)
O5 S2 C200 F4 178.42(18)
O6 S2 C200 F4 -61.1(2)
C18 Fe2 C24 C23 112.2(3)
C26A Fe2 C24 C23 -65.2(4)
C27A Fe2 C24 C23 -20.8(4)
C25 Fe2 C24 C23 -118.5(4)
C19 Fe2 C24 C23 157.8(3)
C22 Fe2 C24 C23 68.2(3)
C23A Fe2 C24 C23 19.1(7)
C20 Fe2 C24 C23 -161.8(3)
C21 Fe2 C24 C23 21.9(9)
C26 Fe2 C24 C23 -80.6(3)
C18 Fe2 C24 C25 -129.3(3)
C26A Fe2 C24 C25 53.3(5)
C27A Fe2 C24 C25 97.7(5)
C19 Fe2 C24 C25 -83.7(3)
C22 Fe2 C24 C25 -173.2(3)
C23A Fe2 C24 C25 137.6(9)
C20 Fe2 C24 C25 -43.3(5)
C23 Fe2 C24 C25 118.5(4)
C21 Fe2 C24 C25 140.4(7)
C26 Fe2 C24 C25 37.9(3)
C23 C24 C25 C26 -0.1(5)
Fe2 C24 C25 C26 -60.1(3)
C23 C24 C25 Fe2 60.0(3)
C18 Fe2 C25 C24 75.2(4)
C26A Fe2 C25 C24 -102.2(5)
C27A Fe2 C25 C24 -61.2(4)
C19 Fe2 C25 C24 115.9(3)
C22 Fe2 C25 C24 33.8(13)
C23A Fe2 C25 C24 -17.8(4)
C20 Fe2 C25 C24 159.5(3)
C23 Fe2 C25 C24 -37.9(3)
C21 Fe2 C25 C24 -163.6(3)
C26 Fe2 C25 C24 -118.9(5)
C18 Fe2 C25 C26 -165.9(3)
C26A Fe2 C25 C26 16.7(4)
C27A Fe2 C25 C26 57.8(4)
C19 Fe2 C25 C26 -125.2(3)
C22 Fe2 C25 C26 152.7(10)
C24 Fe2 C25 C26 118.9(5)
C23A Fe2 C25 C26 101.1(5)
C20 Fe2 C25 C26 -81.6(3)
C23 Fe2 C25 C26 81.0(3)
C21 Fe2 C25 C26 -44.7(5)
C24 C25 C26 C27 -0.4(5)
Fe2 C25 C26 C27 -60.1(3)
C24 C25 C26 Fe2 59.7(3)
C18 Fe2 C26 C27 179.2(6)
C26A Fe2 C26 C27 -0.3(13)
C27A Fe2 C26 C27 17.8(4)
C25 Fe2 C26 C27 118.4(4)
C19 Fe2 C26 C27 -165.8(3)
C22 Fe2 C26 C27 -53.9(4)
C24 Fe2 C26 C27 80.4(3)
C23A Fe2 C26 C27 56.8(4)
C20 Fe2 C26 C27 -127.4(3)
C23 Fe2 C26 C27 36.6(3)
C21 Fe2 C26 C27 -85.3(3)
C18 Fe2 C26 C25 60.8(8)
C26A Fe2 C26 C25 -118.7(14)
C27A Fe2 C26 C25 -100.6(5)
C19 Fe2 C26 C25 75.8(4)
C22 Fe2 C26 C25 -172.3(3)
C24 Fe2 C26 C25 -38.0(3)
C23A Fe2 C26 C25 -61.7(4)
C20 Fe2 C26 C25 114.2(3)
C23 Fe2 C26 C25 -81.8(3)
C21 Fe2 C26 C25 156.3(3)
C25 C26 C27 C23 0.8(5)
Fe2 C26 C27 C23 -58.4(3)
C25 C26 C27 Fe2 59.2(3)
C18 Fe2 C27 C23 -59.0(4)
C26A Fe2 C27 C23 120.8(8)
C27A Fe2 C27 C23 -9.1(9)
C25 Fe2 C27 C23 82.3(3)
C19 Fe2 C27 C23 165.0(5)
C22 Fe2 C27 C23 -88.5(3)
C24 Fe2 C27 C23 37.8(3)
C23A Fe2 C27 C23 14.9(4)
C20 Fe2 C27 C23 -169.5(2)
C21 Fe2 C27 C23 -130.3(3)
C26 Fe2 C27 C23 120.7(4)
C18 Fe2 C27 C26 -179.7(3)
C26A Fe2 C27 C26 0.2(7)
C27A Fe2 C27 C26 -129.8(10)
C25 Fe2 C27 C26 -38.4(3)
C19 Fe2 C27 C26 44.3(7)
C22 Fe2 C27 C26 150.8(2)
C24 Fe2 C27 C26 -82.9(3)
C23A Fe2 C27 C26 -105.8(4)
C20 Fe2 C27 C26 69.8(3)
C23 Fe2 C27 C26 -120.7(4)
C21 Fe2 C27 C26 109.1(3)
C26 C27 C23 C24 -0.9(5)
Fe2 C27 C23 C24 -59.4(3)
C26 C27 C23 Fe2 58.5(3)
C25 C24 C23 C27 0.6(5)
Fe2 C24 C23 C27 60.1(3)
C25 C24 C23 Fe2 -59.5(3)
C18 Fe2 C23 C27 151.7(2)
C26A Fe2 C23 C27 -26.4(4)
C27A Fe2 C23 C27 7.9(8)
C25 Fe2 C23 C27 -80.9(3)
C19 Fe2 C23 C27 -170.0(3)
C22 Fe2 C23 C27 108.3(3)
C24 Fe2 C23 C27 -119.2(4)
C23A Fe2 C23 C27 -141.1(9)
C20 Fe2 C23 C27 31.1(7)
C21 Fe2 C23 C27 67.0(3)
C26 Fe2 C23 C27 -36.7(3)
C18 Fe2 C23 C24 -89.1(3)
C26A Fe2 C23 C24 92.8(4)
C27A Fe2 C23 C24 127.1(9)
C25 Fe2 C23 C24 38.3(3)
C19 Fe2 C23 C24 -50.8(5)
C22 Fe2 C23 C24 -132.5(3)
C23A Fe2 C23 C24 -21.9(8)
C20 Fe2 C23 C24 150.3(5)
C21 Fe2 C23 C24 -173.8(3)
C26 Fe2 C23 C24 82.5(3)
C18 Fe2 C24A C23A 96.0(5)
C26A Fe2 C24A C23A -81.4(6)
C27A Fe2 C24A C23A -37.4(5)
C25 Fe2 C24A C23A -126.4(8)
C19 Fe2 C24A C23A 140.6(5)
C22 Fe2 C24A C23A 57.6(6)
C24 Fe2 C24A C23A 6.6(9)
C20 Fe2 C24A C23A 178.9(4)
C23 Fe2 C24A C23A -16.5(4)
C21 Fe2 C24A C23A -143(4)
C26 Fe2 C24A C23A -96.9(5)
C18 Fe2 C24A C25A -143.5(5)
C26A Fe2 C24A C25A 39.1(5)
C27A Fe2 C24A C25A 83.0(6)
C25 Fe2 C24A C25A -6.0(7)
C19 Fe2 C24A C25A -98.9(5)
C22 Fe2 C24A C25A 178.0(4)
C24 Fe2 C24A C25A 127.1(13)
C23A Fe2 C24A C25A 120.5(7)
C20 Fe2 C24A C25A -60.6(6)
C23 Fe2 C24A C25A 103.9(6)
C21 Fe2 C24A C25A -23(4)
C26 Fe2 C24A C25A 23.6(5)
C23A C24A C25A C26A -0.9(9)
Fe2 C24A C25A C26A -59.4(6)
C23A C24A C25A Fe2 58.5(6)
C18 Fe2 C25A C24A 60.1(7)
C26A Fe2 C25A C24A -117.4(8)
C27A Fe2 C25A C24A -80.1(6)
C25 Fe2 C25A C24A 14.1(16)
C19 Fe2 C25A C24A 96.7(5)
C22 Fe2 C25A C24A -153(6)
C24 Fe2 C25A C24A -17.0(4)
C23A Fe2 C25A C24A -36.5(5)
C20 Fe2 C25A C24A 140.3(5)
C23 Fe2 C25A C24A -57.3(5)
C21 Fe2 C25A C24A 177.9(5)
C26 Fe2 C25A C24A -134.9(8)
C18 Fe2 C25A C26A 177.5(5)
C27A Fe2 C25A C26A 37.4(6)
C25 Fe2 C25A C26A 132(2)
C19 Fe2 C25A C26A -145.9(5)
C22 Fe2 C25A C26A -35(6)
C24 Fe2 C25A C26A 100.4(6)
C23A Fe2 C25A C26A 80.9(6)
C20 Fe2 C25A C26A -102.3(6)
C23 Fe2 C25A C26A 60.2(6)
C21 Fe2 C25A C26A -64.6(7)
C26 Fe2 C25A C26A -17.4(5)
C24A C25A C26A C27A 1.0(10)
Fe2 C25A C26A C27A -60.0(6)
C24A C25A C26A Fe2 61.0(6)
C18 Fe2 C26A C27A -21(7)
C25 Fe2 C26A C27A 107.8(7)
C19 Fe2 C26A C27A 175.6(5)
C22 Fe2 C26A C27A -62.9(7)
C24 Fe2 C26A C27A 63.7(5)
C23A Fe2 C26A C27A 38.6(5)
C20 Fe2 C26A C27A -145.9(5)
C23 Fe2 C26A C27A 18.8(5)
C21 Fe2 C26A C27A -101.9(6)
C26 Fe2 C26A C27A 157.1(17)
C18 Fe2 C26A C25A -140(6)
C27A Fe2 C26A C25A -119.3(8)
C25 Fe2 C26A C25A -11.5(5)
C19 Fe2 C26A C25A 56.3(7)
C22 Fe2 C26A C25A 177.8(4)
C24 Fe2 C26A C25A -55.6(5)
C23A Fe2 C26A C25A -80.7(6)
C20 Fe2 C26A C25A 94.8(6)
C23 Fe2 C26A C25A -100.5(6)
C21 Fe2 C26A C25A 138.8(5)
C26 Fe2 C26A C25A 37.8(12)
C25A C26A C27A C23A -0.8(10)
Fe2 C26A C27A C23A -61.3(6)
C25A C26A C27A Fe2 60.5(6)
C18 Fe2 C27A C26A 178.7(4)
C25 Fe2 C27A C26A -50.2(5)
C19 Fe2 C27A C26A -116(5)
C22 Fe2 C27A C26A 139.5(5)
C24 Fe2 C27A C26A -94.2(6)
C23A Fe2 C27A C26A -117.1(8)
C20 Fe2 C27A C26A 57.7(7)
C23 Fe2 C27A C26A -133.0(11)
C21 Fe2 C27A C26A 95.7(6)
C26 Fe2 C27A C26A -6.9(5)
C18 Fe2 C27A C23A -64.2(6)
C26A Fe2 C27A C23A 117.1(8)
C25 Fe2 C27A C23A 66.9(5)
C19 Fe2 C27A C23A 1(6)
C22 Fe2 C27A C23A -103.3(5)
C24 Fe2 C27A C23A 22.9(4)
C20 Fe2 C27A C23A 174.9(4)
C23 Fe2 C27A C23A -15.8(7)
C21 Fe2 C27A C23A -147.1(5)
C26 Fe2 C27A C23A 110.3(6)
C25A C24A C23A C27A 0.5(9)
Fe2 C24A C23A C27A 59.2(6)
C25A C24A C23A Fe2 -58.8(6)
C26A C27A C23A C24A 0.2(9)
Fe2 C27A C23A C24A -60.5(6)
C26A C27A C23A Fe2 60.7(6)
C18 Fe2 C23A C24A -101.3(5)
C26A Fe2 C23A C24A 81.0(6)
C27A Fe2 C23A C24A 119.7(7)
C25 Fe2 C23A C24A 26.0(4)
C19 Fe2 C23A C24A -60.3(6)
C22 Fe2 C23A C24A -146.1(4)
C24 Fe2 C23A C24A -4.8(7)
C20 Fe2 C23A C24A -11(4)
C23 Fe2 C23A C24A 136.8(11)
C21 Fe2 C23A C24A 176.3(4)
C26 Fe2 C23A C24A 67.9(5)
C18 Fe2 C23A C27A 139.0(5)
C26A Fe2 C23A C27A -38.7(6)
C25 Fe2 C23A C27A -93.6(6)
C19 Fe2 C23A C27A -179.9(5)
C22 Fe2 C23A C27A 94.2(5)
C24 Fe2 C23A C27A -124.5(9)
C20 Fe2 C23A C27A -130(4)
C23 Fe2 C23A C27A 17.1(8)
C21 Fe2 C23A C27A 56.6(7)
C26 Fe2 C23A C27A -51.8(5)
